data_1545277
loop_
_publ_author_name
'Amatov, Tynchtyk'
'Pohl, Radek'
'Cisa\<rov\'a, Ivana'
'Jahn, Ullrich'

_publ_section_title
;
 Sequential Oxidative and Reductive Radical Cyclization Approach toward
 Asperparaline C and Synthesis of Its 8-Oxo Analogue.
;
_journal_issue 5
_journal_name_full 'Organic letters'
_journal_page_first 1152
_journal_page_last 1155
_journal_paper_doi 10.1021/acs.orglett.7b00187
_journal_volume 19
_journal_year 2017
_chemical_absolute_configuration syn
_chemical_compound_source 'synthesized by the authors'
_chemical_formula_moiety 'C18 H26 N2 O4'
_chemical_formula_sum 'C18 H26 N2 O4'
_chemical_formula_weight 334.41
_chemical_name_systematic
; 
 ? 
;
_space_group_IT_number 144
_space_group_name_Hall 'P 31'
_symmetry_cell_setting trigonal
_symmetry_space_group_name_Hall 'P 31'
_symmetry_space_group_name_H-M 'P 31'
_atom_sites_solution_hydrogens difmap
_atom_sites_solution_primary direct
_atom_sites_solution_secondary difmap
_audit_creation_method SHELXL-97
_cell_angle_alpha 90.00
_cell_angle_beta 90.00
_cell_angle_gamma 120.00
_cell_formula_units_Z 3
_cell_length_a 9.4759(7)
_cell_length_b 9.4759(7)
_cell_length_c 16.7019(11)
_cell_measurement_reflns_used 7894
_cell_measurement_temperature 150(2)
_cell_measurement_theta_max 27.4357
_cell_measurement_theta_min 2.4819
_cell_volume 1298.79(16)
_computing_cell_refinement 'SAINT V8.34A (Bruker AXS Inc., 2013)'
_computing_data_collection 'Bruker Instrument Service v2015.3.1.0'
_computing_data_reduction 'SAINT V8.34A (Bruker AXS Inc., 2013)'
_computing_structure_refinement 'SHELXL-97 (Sheldrick, 1997)'
_computing_structure_solution 'SHELXS-97 (Sheldrick, 1990)'
_diffrn_ambient_temperature 150(2)
_diffrn_measured_fraction_theta_full 0.999
_diffrn_measured_fraction_theta_max 0.999
_diffrn_measurement_device_type 'Bruker APEX-II CCD'
_diffrn_measurement_method '\f and \w scans'
_diffrn_radiation_monochromator graphite
_diffrn_radiation_source 'fine-focus sealed tube'
_diffrn_radiation_type MoK\a
_diffrn_radiation_wavelength 0.71073
_diffrn_reflns_av_R_equivalents 0.0187
_diffrn_reflns_av_sigmaI/netI 0.0191
_diffrn_reflns_limit_h_max 12
_diffrn_reflns_limit_h_min -12
_diffrn_reflns_limit_k_max 11
_diffrn_reflns_limit_k_min -12
_diffrn_reflns_limit_l_max 21
_diffrn_reflns_limit_l_min -21
_diffrn_reflns_number 13253
_diffrn_reflns_theta_full 27.47
_diffrn_reflns_theta_max 27.47
_diffrn_reflns_theta_min 2.48
_diffrn_standards_number 0
_exptl_absorpt_coefficient_mu 0.091
_exptl_absorpt_correction_T_max 0.9751
_exptl_absorpt_correction_T_min 0.9480
_exptl_absorpt_correction_type multi-scan
_exptl_absorpt_process_details 'SADABS V2014/5 (Bruker AXS Inc.)'
_exptl_crystal_colour colourless
_exptl_crystal_density_diffrn 1.283
_exptl_crystal_density_method 'not measured'
_exptl_crystal_description prism
_exptl_crystal_F_000 540
_exptl_crystal_size_max 0.60
_exptl_crystal_size_mid 0.51
_exptl_crystal_size_min 0.28
_refine_diff_density_max 0.209
_refine_diff_density_min -0.145
_refine_diff_density_rms 0.033
_refine_ls_abs_structure_details 'Flack H D (1983), Acta Cryst. A39, 876-881'
_refine_ls_abs_structure_Flack 0.4(8)
_refine_ls_extinction_method none
_refine_ls_goodness_of_fit_ref 1.045
_refine_ls_hydrogen_treatment constr
_refine_ls_matrix_type full
_refine_ls_number_parameters 221
_refine_ls_number_reflns 3972
_refine_ls_number_restraints 1
_refine_ls_restrained_S_all 1.045
_refine_ls_R_factor_all 0.0375
_refine_ls_R_factor_gt 0.0351
_refine_ls_shift/su_max 0.001
_refine_ls_shift/su_mean 0.000
_refine_ls_structure_factor_coef Fsqd
_refine_ls_weighting_details 'calc w=1/[\s^2^(Fo^2^)+(0.0614P)^2^+0.1216P] where P=(Fo^2^+2Fc^2^)/3'
_refine_ls_weighting_scheme calc
_refine_ls_wR_factor_gt 0.0945
_refine_ls_wR_factor_ref 0.0962
_reflns_number_gt 3757
_reflns_number_total 3972
_reflns_threshold_expression I>2\s(I)
_cod_data_source_file ol7b00187_si_003.cif
_cod_data_source_block tsyn652_jahn
_cod_depositor_comments 'Adding full bibliography for 1545277--1545278.cif.'
_cod_original_cell_volume 1298.78(16)
_cod_database_code 1545277

loop_
_symmetry_equiv_pos_as_xyz
'x, y, z'
'-y, x-y, z+1/3'
'-x+y, -x, z+2/3'

loop_
_atom_site_label
_atom_site_type_symbol
_atom_site_fract_x
_atom_site_fract_y
_atom_site_fract_z
_atom_site_U_iso_or_equiv
_atom_site_adp_type
_atom_site_occupancy
_atom_site_symmetry_multiplicity
_atom_site_calc_flag
_atom_site_refinement_flags
C1 C 0.4381(2) -0.1667(2) 0.20425(9) 0.0408(4) Uani 1 1 d .
H1A H 0.3775 -0.1567 0.2501 0.049 Uiso 1 1 calc R
H1B H 0.5324 -0.1741 0.2246 0.049 Uiso 1 1 calc R
C2 C 0.3280(2) -0.3130(2) 0.15199(11) 0.0447(4) Uani 1 1 d .
H2A H 0.2149 -0.3331 0.1520 0.054 Uiso 1 1 calc R
H2B H 0.3273 -0.4124 0.1708 0.054 Uiso 1 1 calc R
C3 C 0.4041(2) -0.2636(2) 0.06865(11) 0.0406(4) Uani 1 1 d .
H3A H 0.4952 -0.2857 0.0626 0.049 Uiso 1 1 calc R
H3B H 0.3220 -0.3237 0.0266 0.049 Uiso 1 1 calc R
C4 C 0.46505(17) -0.08174(18) 0.06361(8) 0.0312(3) Uani 1 1 d .
C5 C 0.62864(17) 0.02355(18) 0.02043(9) 0.0316(3) Uani 1 1 d .
H5A H 0.7148 0.0074 0.0448 0.038 Uiso 1 1 calc R
H5B H 0.6189 -0.0063 -0.0369 0.038 Uiso 1 1 calc R
C6 C 0.67036(15) 0.20136(17) 0.02976(8) 0.0261(3) Uani 1 1 d .
H6 H 0.6570 0.2387 -0.0243 0.031 Uiso 1 1 calc R
C7 C 0.54614(16) 0.21218(17) 0.08592(8) 0.0265(3) Uani 1 1 d .
C8 C 0.52873(16) 0.12206(17) 0.16490(8) 0.0264(3) Uani 1 1 d .
C9 C 0.34284(17) -0.0362(2) 0.02783(8) 0.0349(3) Uani 1 1 d .
C10 C 0.83956(16) 0.33163(17) 0.06123(8) 0.0291(3) Uani 1 1 d .
C11 C 0.80244(17) 0.46225(17) 0.10005(8) 0.0292(3) Uani 1 1 d .
H11 H 0.8337 0.4729 0.1578 0.035 Uiso 1 1 calc R
C12 C 0.61641(17) 0.39353(18) 0.09598(9) 0.0299(3) Uani 1 1 d .
H12A H 0.5761 0.4179 0.1458 0.036 Uiso 1 1 calc R
H12B H 0.5876 0.4400 0.0499 0.036 Uiso 1 1 calc R
C13 C 0.9089(2) 0.2693(2) 0.12565(11) 0.0408(4) Uani 1 1 d .
H13A H 0.9342 0.1898 0.1021 0.061 Uiso 1 1 calc R
H13B H 0.8285 0.2172 0.1685 0.061 Uiso 1 1 calc R
H13C H 1.0085 0.3609 0.1477 0.061 Uiso 1 1 calc R
C14 C 0.9574(2) 0.3931(2) -0.00987(11) 0.0465(4) Uani 1 1 d .
H14A H 1.0670 0.4719 0.0090 0.070 Uiso 1 1 calc R
H14B H 0.9211 0.4457 -0.0488 0.070 Uiso 1 1 calc R
H14C H 0.9594 0.3009 -0.0353 0.070 Uiso 1 1 calc R
C15 C 0.8975(2) 0.63223(19) 0.06223(10) 0.0384(3) Uani 1 1 d .
H15A H 1.0107 0.6580 0.0518 0.046 Uiso 1 1 calc R
H15B H 0.8471 0.6315 0.0102 0.046 Uiso 1 1 calc R
C16 C 0.9007(2) 0.76320(19) 0.11448(12) 0.0435(4) Uani 1 1 d .
C17 C 1.0454(3) 0.9534(3) 0.21743(14) 0.0640(6) Uani 1 1 d .
H17A H 1.0687 1.0483 0.1845 0.096 Uiso 1 1 calc R
H17B H 1.1364 0.9821 0.2542 0.096 Uiso 1 1 calc R
H17C H 0.9454 0.9194 0.2482 0.096 Uiso 1 1 calc R
C18 C 0.2879(2) 0.1895(3) 0.02235(12) 0.0477(4) Uani 1 1 d .
H18A H 0.3425 0.2649 -0.0221 0.072 Uiso 1 1 calc R
H18B H 0.2754 0.2489 0.0673 0.072 Uiso 1 1 calc R
H18C H 0.1803 0.1031 0.0049 0.072 Uiso 1 1 calc R
N1 N 0.38455(14) 0.11816(16) 0.04740(7) 0.0330(3) Uani 1 1 d .
N2 N 0.48985(15) -0.03108(15) 0.14861(7) 0.0289(2) Uani 1 1 d .
O1 O 0.54554(15) 0.18082(14) 0.23182(6) 0.0371(3) Uani 1 1 d .
O2 O 0.22632(14) -0.12768(16) -0.01411(7) 0.0488(3) Uani 1 1 d .
O3 O 0.8097(2) 0.8136(2) 0.11014(18) 0.0977(8) Uani 1 1 d .
O4 O 1.02421(19) 0.82110(17) 0.16619(8) 0.0512(3) Uani 1 1 d .

loop_
_atom_site_aniso_label
_atom_site_aniso_U_11
_atom_site_aniso_U_22
_atom_site_aniso_U_33
_atom_site_aniso_U_23
_atom_site_aniso_U_13
_atom_site_aniso_U_12
C1 0.0504(10) 0.0331(8) 0.0296(7) 0.0055(6) -0.0016(7) 0.0138(7)
C2 0.0427(9) 0.0315(8) 0.0458(9) 0.0032(7) 0.0009(7) 0.0080(7)
C3 0.0313(7) 0.0302(8) 0.0435(8) -0.0086(6) 0.0011(7) 0.0029(6)
C4 0.0246(6) 0.0311(7) 0.0249(6) -0.0073(5) -0.0002(5) 0.0043(5)
C5 0.0249(6) 0.0303(7) 0.0277(6) -0.0074(5) 0.0034(5) 0.0050(5)
C6 0.0192(6) 0.0298(7) 0.0212(6) -0.0021(5) 0.0003(5) 0.0062(5)
C7 0.0212(6) 0.0340(7) 0.0199(5) 0.0002(5) -0.0012(5) 0.0106(5)
C8 0.0235(6) 0.0309(7) 0.0210(6) 0.0005(5) 0.0004(5) 0.0108(5)
C9 0.0218(6) 0.0435(8) 0.0216(6) 0.0032(6) 0.0017(5) 0.0029(6)
C10 0.0207(6) 0.0285(7) 0.0312(7) -0.0042(5) -0.0017(5) 0.0071(5)
C11 0.0282(7) 0.0292(7) 0.0248(6) -0.0001(5) -0.0028(5) 0.0105(6)
C12 0.0281(7) 0.0323(7) 0.0277(6) 0.0040(5) 0.0039(5) 0.0141(6)
C13 0.0291(7) 0.0364(8) 0.0553(10) -0.0101(7) -0.0179(7) 0.0152(7)
C14 0.0267(7) 0.0402(8) 0.0490(9) -0.0107(7) 0.0113(7) -0.0010(6)
C15 0.0360(8) 0.0333(8) 0.0371(8) 0.0091(6) 0.0012(6) 0.0109(6)
C16 0.0357(8) 0.0263(7) 0.0622(11) 0.0080(7) 0.0055(7) 0.0107(6)
C17 0.0950(17) 0.0532(12) 0.0508(11) -0.0078(9) 0.0019(11) 0.0423(12)
C18 0.0275(7) 0.0648(12) 0.0480(10) 0.0147(9) -0.0039(7) 0.0210(8)
N1 0.0193(5) 0.0430(7) 0.0274(6) 0.0052(5) -0.0017(4) 0.0086(5)
N2 0.0287(6) 0.0299(6) 0.0201(5) -0.0010(4) -0.0006(4) 0.0086(5)
O1 0.0498(7) 0.0404(6) 0.0193(4) -0.0037(4) -0.0004(4) 0.0212(5)
O2 0.0280(6) 0.0557(7) 0.0313(6) 0.0005(5) -0.0076(4) -0.0026(5)
O3 0.0697(11) 0.0572(10) 0.181(3) -0.0327(13) -0.0425(14) 0.0433(10)
O4 0.0716(9) 0.0541(8) 0.0413(6) -0.0055(5) -0.0057(6) 0.0414(7)

loop_
_atom_type_symbol
_atom_type_description
_atom_type_scat_dispersion_real
_atom_type_scat_dispersion_imag
_atom_type_scat_source
C C 0.0033 0.0016 'International Tables Vol C Tables 4.2.6.8 and 6.1.1.4'
H H 0.0000 0.0000 'International Tables Vol C Tables 4.2.6.8 and 6.1.1.4'
N N 0.0061 0.0033 'International Tables Vol C Tables 4.2.6.8 and 6.1.1.4'
O O 0.0106 0.0060 'International Tables Vol C Tables 4.2.6.8 and 6.1.1.4'

loop_
_geom_angle_atom_site_label_1
_geom_angle_atom_site_label_2
_geom_angle_atom_site_label_3
_geom_angle
N2 C1 C2 102.24(12)
N2 C1 H1A 111.3
C2 C1 H1A 111.3
N2 C1 H1B 111.3
C2 C1 H1B 111.3
H1A C1 H1B 109.2
C1 C2 C3 103.83(13)
C1 C2 H2A 111.0
C3 C2 H2A 111.0
C1 C2 H2B 111.0
C3 C2 H2B 111.0
H2A C2 H2B 109.0
C4 C3 C2 104.52(13)
C4 C3 H3A 110.8
C2 C3 H3A 110.8
C4 C3 H3B 110.8
C2 C3 H3B 110.8
H3A C3 H3B 108.9
N2 C4 C3 102.90(12)
N2 C4 C5 107.10(11)
C3 C4 C5 116.67(13)
N2 C4 C9 107.49(12)
C3 C4 C9 115.14(12)
C5 C4 C9 106.88(12)
C6 C5 C4 106.68(11)
C6 C5 H5A 110.4
C4 C5 H5A 110.4
C6 C5 H5B 110.4
C4 C5 H5B 110.4
H5A C5 H5B 108.6
C5 C6 C10 120.41(12)
C5 C6 C7 110.33(11)
C10 C6 C7 105.10(10)
C5 C6 H6 106.8
C10 C6 H6 106.8
C7 C6 H6 106.8
N1 C7 C12 117.93(12)
N1 C7 C8 104.35(11)
C12 C7 C8 113.64(12)
N1 C7 C6 106.80(10)
C12 C7 C6 103.04(11)
C8 C7 C6 110.96(12)
O1 C8 N2 125.71(13)
O1 C8 C7 125.37(13)
N2 C8 C7 108.91(11)
O2 C9 N1 125.17(16)
O2 C9 C4 124.04(17)
N1 C9 C4 110.78(12)
C13 C10 C14 108.72(14)
C13 C10 C6 113.96(12)
C14 C10 C6 107.92(11)
C13 C10 C11 108.69(12)
C14 C10 C11 115.13(13)
C6 C10 C11 102.48(11)
C15 C11 C12 111.80(12)
C15 C11 C10 114.11(12)
C12 C11 C10 107.75(11)
C15 C11 H11 107.6
C12 C11 H11 107.6
C10 C11 H11 107.6
C7 C12 C11 104.21(11)
C7 C12 H12A 110.9
C11 C12 H12A 110.9
C7 C12 H12B 110.9
C11 C12 H12B 110.9
H12A C12 H12B 108.9
C10 C13 H13A 109.5
C10 C13 H13B 109.5
H13A C13 H13B 109.5
C10 C13 H13C 109.5
H13A C13 H13C 109.5
H13B C13 H13C 109.5
C10 C14 H14A 109.5
C10 C14 H14B 109.5
H14A C14 H14B 109.5
C10 C14 H14C 109.5
H14A C14 H14C 109.5
H14B C14 H14C 109.5
C16 C15 C11 112.73(13)
C16 C15 H15A 109.0
C11 C15 H15A 109.0
C16 C15 H15B 109.0
C11 C15 H15B 109.0
H15A C15 H15B 107.8
O3 C16 O4 122.89(19)
O3 C16 C15 125.53(19)
O4 C16 C15 111.55(15)
O4 C17 H17A 109.5
O4 C17 H17B 109.5
H17A C17 H17B 109.5
O4 C17 H17C 109.5
H17A C17 H17C 109.5
H17B C17 H17C 109.5
N1 C18 H18A 109.5
N1 C18 H18B 109.5
H18A C18 H18B 109.5
N1 C18 H18C 109.5
H18A C18 H18C 109.5
H18B C18 H18C 109.5
C9 N1 C18 121.71(13)
C9 N1 C7 114.31(12)
C18 N1 C7 123.46(14)
C8 N2 C1 128.09(12)
C8 N2 C4 117.47(12)
C1 N2 C4 113.38(12)
C16 O4 C17 116.95(17)

loop_
_geom_bond_atom_site_label_1
_geom_bond_atom_site_label_2
_geom_bond_distance
C1 N2 1.4581(19)
C1 C2 1.525(2)
C1 H1A 0.9900
C1 H1B 0.9900
C2 C3 1.529(3)
C2 H2A 0.9900
C2 H2B 0.9900
C3 C4 1.522(2)
C3 H3A 0.9900
C3 H3B 0.9900
C4 N2 1.4793(18)
C4 C5 1.5401(19)
C4 C9 1.544(2)
C5 C6 1.534(2)
C5 H5A 0.9900
C5 H5B 0.9900
C6 C10 1.5464(17)
C6 C7 1.5480(18)
C6 H6 1.0000
C7 N1 1.4792(16)
C7 C12 1.510(2)
C7 C8 1.5349(18)
C8 O1 1.2230(17)
C8 N2 1.3346(19)
C9 O2 1.2264(18)
C9 N1 1.351(2)
C10 C13 1.525(2)
C10 C14 1.532(2)
C10 C11 1.585(2)
C11 C15 1.534(2)
C11 C12 1.545(2)
C11 H11 1.0000
C12 H12A 0.9900
C12 H12B 0.9900
C13 H13A 0.9800
C13 H13B 0.9800
C13 H13C 0.9800
C14 H14A 0.9800
C14 H14B 0.9800
C14 H14C 0.9800
C15 C16 1.505(3)
C15 H15A 0.9900
C15 H15B 0.9900
C16 O3 1.179(3)
C16 O4 1.332(2)
C17 O4 1.447(2)
C17 H17A 0.9800
C17 H17B 0.9800
C17 H17C 0.9800
C18 N1 1.446(2)
C18 H18A 0.9800
C18 H18B 0.9800
C18 H18C 0.9800
